data_7714968
loop_
_publ_author_name
'Jia, Shuwen'
'Shang, Mengjia'
'Jin, Sai'
'Zhu, Xinrui'
'Cai, Yuanyuan'
'Li, Dongfeng'

_publ_section_title
;
 Electron transfer coupled spin transition in cyano-bridged mixed-valence
 {FeIII2FeII2} molecular squares.
;
_journal_issue 6
_journal_name_full 'Dalton transactions (Cambridge, England : 2003)'
_journal_page_first 2807
_journal_page_last 2814
_journal_paper_doi 10.1039/d3dt03208f
_journal_volume 53
_journal_year 2024
_chemical_formula_moiety 'C96 H88 B2 Fe4 N26, 2(Cl O4)'
_chemical_formula_sum 'C96 H88 B2 Cl2 Fe4 N26 O8'
_chemical_formula_weight 2049.84
_space_group_crystal_system triclinic
_space_group_IT_number 2
_space_group_name_Hall '-P 1'
_space_group_name_H-M_alt 'P -1'
_atom_sites_solution_hydrogens geom
_audit_creation_date 2023-12-28
_audit_creation_method
;
Olex2 1.3
(compiled 2020.11.12 svn.r5f609507 for OlexSys, GUI svn.r6408)
;
_audit_update_record
;
2023-12-28 deposited with the CCDC.	2024-01-09 downloaded from the CCDC.
;
_cell_angle_alpha 111.488(5)
_cell_angle_beta 93.295(5)
_cell_angle_gamma 106.620(4)
_cell_formula_units_Z 1
_cell_length_a 10.9642(12)
_cell_length_b 15.8155(19)
_cell_length_c 17.507(2)
_cell_measurement_reflns_used 9961
_cell_measurement_temperature 100.0
_cell_measurement_theta_max 56.98
_cell_measurement_theta_min 2.40
_cell_volume 2661.6(5)
_computing_cell_refinement 'SAINT V8.40B (?, 2016)'
_computing_data_collection 'Bruker APEX2'
_computing_data_reduction 'SAINT V8.40B (?, 2016)'
_computing_molecular_graphics 'Olex2 1.3 (Dolomanov et al., 2009)'
_computing_publication_material 'Olex2 1.3 (Dolomanov et al., 2009)'
_computing_structure_refinement 'SHELXL 2018/3 (Sheldrick, 2015)'
_computing_structure_solution 'SHELXT 2018/2 (Sheldrick, 2018)'
_diffrn_ambient_temperature 100.0
_diffrn_measured_fraction_theta_full 0.998
_diffrn_measured_fraction_theta_max 0.998
_diffrn_measurement_device_type 'Bruker APEX-II CCD'
_diffrn_measurement_method '\f and \w scans'
_diffrn_radiation_type GaK\a
_diffrn_radiation_wavelength 1.34139
_diffrn_reflns_av_R_equivalents 0.0588
_diffrn_reflns_av_unetI/netI 0.0412
_diffrn_reflns_Laue_measured_fraction_full 0.998
_diffrn_reflns_Laue_measured_fraction_max 0.998
_diffrn_reflns_limit_h_max 12
_diffrn_reflns_limit_h_min -12
_diffrn_reflns_limit_k_max 18
_diffrn_reflns_limit_k_min -18
_diffrn_reflns_limit_l_max 20
_diffrn_reflns_limit_l_min -20
_diffrn_reflns_number 45600
_diffrn_reflns_point_group_measured_fraction_full 0.998
_diffrn_reflns_point_group_measured_fraction_max 0.998
_diffrn_reflns_theta_full 51.244
_diffrn_reflns_theta_max 51.244
_diffrn_reflns_theta_min 2.400
_diffrn_source_current 3.57
_diffrn_source_power 0.2497215
_diffrn_source_voltage 69.95
_diffrn_standards_number 0
_exptl_absorpt_coefficient_mu 3.611
_exptl_absorpt_correction_T_max 0.7512
_exptl_absorpt_correction_T_min 0.4462
_exptl_absorpt_correction_type multi-scan
_exptl_absorpt_process_details
;
SADABS-2016/2 (Bruker,2016/2) was used for absorption correction.
wR2(int) was 0.1632 before and 0.0732 after correction.
The Ratio of minimum to maximum transmission is 0.5940.
The \l/2 correction factor is Not present.
;
_exptl_crystal_colour 'metallic dark black'
_exptl_crystal_colour_lustre metallic
_exptl_crystal_colour_modifier dark
_exptl_crystal_colour_primary black
_exptl_crystal_density_diffrn 1.279
_exptl_crystal_description block
_exptl_crystal_F_000 1058
_exptl_crystal_size_max 0.14
_exptl_crystal_size_mid 0.12
_exptl_crystal_size_min 0.11
_refine_diff_density_max 0.590
_refine_diff_density_min -0.517
_refine_diff_density_rms 0.054
_refine_ls_extinction_method none
_refine_ls_goodness_of_fit_ref 1.059
_refine_ls_hydrogen_treatment constr
_refine_ls_matrix_type full
_refine_ls_number_parameters 759
_refine_ls_number_reflns 8737
_refine_ls_number_restraints 128
_refine_ls_restrained_S_all 1.113
_refine_ls_R_factor_all 0.0448
_refine_ls_R_factor_gt 0.0384
_refine_ls_shift/su_max 0.001
_refine_ls_shift/su_mean 0.000
_refine_ls_structure_factor_coef Fsqd
_refine_ls_weighting_details 'w=1/[\s^2^(Fo^2^)+(0.0589P)^2^+1.2406P] where P=(Fo^2^+2Fc^2^)/3'
_refine_ls_weighting_scheme calc
_refine_ls_wR_factor_gt 0.1041
_refine_ls_wR_factor_ref 0.1074
_reflns_Friedel_coverage 0.000
_reflns_number_gt 7559
_reflns_number_total 8737
_reflns_threshold_expression 'I > 2\s(I)'
_cod_data_source_file d3dt03208f2.cif
_cod_data_source_block 1-8CH3OH-100K
_cod_depositor_comments 'Adding full bibliography for 7714965--7714970.cif.'
_cod_database_code 7714968
_shelx_shelxl_version_number 2018/3
_shelx_space_group_comment
;
The symmetry employed for this shelxl refinement is uniquely defined
by the following loop, which should always be used as a source of
symmetry information in preference to the above space-group names.
They are only intended as comments.
;
_shelx_estimated_absorpt_t_max 0.692
_shelx_estimated_absorpt_t_min 0.632
_olex2_refinement_description
;
1. Fixed Uiso
 At 1.2 times of:
  All B(H) groups, All C(H) groups, All C(H,H) groups, All C(H,H,H,H) groups
2. Restrained distances
 Cl1A-O1A = Cl1A-O4A = Cl1A-O2A = Cl1A-O3A
 1.5 with sigma of 0.02
 Cl1-O4 = Cl1-O2 = Cl1-O3 = Cl1-O1
 1.5 with sigma of 0.02
 O1A-O2A \\sim O4A-O3A \\sim O1A-O3A \\sim O4A-O2A \\sim O1A-O4A \\sim O2A-O3A
 with sigma of 0.04
 Cl1A-O1A \\sim Cl1A-O4A \\sim Cl1A-O2A \\sim Cl1A-O3A
 with sigma of 0.02
 O4-O3 \\sim O2-O1 \\sim O4-O1 \\sim O2-O3 \\sim O4-O2 \\sim O3-O1
 with sigma of 0.04
3. Uiso/Uaniso restraints and constraints
Uanis(O4A) \\sim Ueq, Uanis(O3) \\sim Ueq: with sigma of 0.01 and sigma for
terminal atoms of 0.02
Uanis(C26) \\sim Ueq: with sigma of 0.01 and sigma for terminal atoms of 0.02
Uanis(C23A) \\sim Ueq, Uanis(C20A) \\sim Ueq, Uanis(C28A) \\sim Ueq,
Uanis(C29A) \\sim Ueq: with sigma of 0.01 and sigma for terminal atoms of 0.02
Uanis(C24A) \\sim Ueq, Uanis(C28A) \\sim Ueq: with sigma of 0.01 and sigma for
terminal atoms of 0.02
Uanis(Cl1A) \\sim Ueq, Uanis(O1A) \\sim Ueq, Uanis(O2A) \\sim Ueq, Uanis(O3A)
\\sim Ueq: with sigma of 0.01 and sigma for terminal atoms of 0.02
Uanis(C28A) \\sim Ueq, Uanis(C23A) \\sim Ueq: with sigma of 0.001 and sigma for
terminal atoms of 0.002
Uanis(O2) \\sim Ueq: with sigma of 0.001 and sigma for terminal atoms of 0.002
Uanis(O1A) \\sim Ueq: with sigma of 0.001 and sigma for terminal atoms of 0.002
Uanis(C26A) \\sim Ueq: with sigma of 0.01 and sigma for terminal atoms of 0.02
4. Others
 Sof(H19C)=Sof(H19D)=Sof(C22A)=Sof(H22A)=Sof(C27A)=Sof(H27A)=Sof(C24A)=
 Sof(H24A)=Sof(C29A)=Sof(H29A)=Sof(C28A)=Sof(C23A)=Sof(C25A)=Sof(H25A)=
 Sof(C26A)=Sof(H26A)=Sof(C21A)=Sof(H21A)=Sof(C20A)=1-FVAR(1)
 Sof(H19A)=Sof(H19B)=Sof(C20)=Sof(C27)=Sof(C22)=Sof(C29)=Sof(H29)=Sof(C21)=
 Sof(H21)=Sof(C28)=Sof(H28)=Sof(C26)=Sof(H26)=Sof(C25)=Sof(H25)=Sof(C24)=
 Sof(H24)=Sof(C23)=Sof(H23)=FVAR(1)
 Sof(O4A)=Sof(Cl1A)=Sof(O3A)=Sof(O2A)=Sof(O1A)=1-FVAR(2)
 Sof(Cl1)=Sof(O2)=Sof(O4)=Sof(O3)=Sof(O1)=FVAR(2)
5.a Ternary CH refined with riding coordinates:
 B1(H1)
5.b Secondary CH2 refined with riding coordinates:
 C30(H30A,H30B), C31(H31A,H31B), C19(H19A,H19B), C19(H19C,H19D), C18(H18A,
 H18B), C38(H38A,H38B), C37(H37A,H37B)
5.c Aromatic/amide H refined with riding coordinates:
 C13(H13), C14(H14), C5(H5), C7(H7), C48(H48), C32(H32), C40(H40), C43(H43),
 C4(H4), C41(H41), C33(H33), C35(H35), C16(H16), C6(H6), C34(H34), C15(H15),
 C44(H44), C46(H46), C8(H8), C45(H45), C10(H10), C12(H12), C9(H9), C29(H29),
 C21(H21), C11(H11), C28(H28), C26(H26), C25(H25), C24(H24), C23(H23),
 C22A(H22A), C27A(H27A), C24A(H24A), C29A(H29A), C25A(H25A), C26A(H26A),
 C21A(H21A)
;
_platon_squeeze_special_details
;
A solvent mask was calculated and 131 electrons were 
found in a volume of 538\%A^3^ in 2 voids per unit cell. 
This is consistent with the presence of 
8[CH3OH], 2[] per Formula Unit 
which account for 144 electrons 
per unit cell.
;
_platon_squeeze_void_probe_radius 1.20
_olex2_submission_special_instructions 'No special instructions were received'

loop_
_space_group_symop_operation_xyz
'x, y, z'
'-x, -y, -z'

loop_
_atom_site_label
_atom_site_type_symbol
_atom_site_fract_x
_atom_site_fract_y
_atom_site_fract_z
_atom_site_U_iso_or_equiv
_atom_site_adp_type
_atom_site_occupancy
_atom_site_site_symmetry_order
_atom_site_calc_flag
_atom_site_refinement_flags_posn
_atom_site_refinement_flags_adp
_atom_site_refinement_flags_occupancy
_atom_site_disorder_assembly
_atom_site_disorder_group
Fe1 Fe 0.33514(3) 0.66953(2) 0.00981(2) 0.02034(11) Uani 1 1 d . . . . .
Fe2 Fe 0.68785(3) 0.65472(2) 0.19118(2) 0.02084(11) Uani 1 1 d . . . . .
Cl1 Cl 0.3773(2) 0.23543(14) 0.39131(15) 0.0688(7) Uani 0.703(6) 1 d D . P A 1
N9 N 0.85471(19) 0.74793(14) 0.17133(12) 0.0256(4) Uani 1 1 d . . . . .
N1 N 0.30264(19) 0.46324(14) -0.10050(13) 0.0260(4) Uani 1 1 d . . . . .
N2 N 0.56648(19) 0.68473(14) 0.12382(12) 0.0244(4) Uani 1 1 d . . . . .
N10 N 0.53149(18) 0.58126(13) 0.23617(12) 0.0228(4) Uani 1 1 d . . . . .
N4 N 0.36233(18) 0.80967(13) 0.07297(12) 0.0231(4) Uani 1 1 d . . . . .
N11 N 0.3510(2) 0.86539(14) 0.03121(13) 0.0294(5) Uani 1 1 d . . . . .
N7 N 0.73063(19) 0.79368(14) 0.30089(12) 0.0259(4) Uani 1 1 d . . . . .
N8 N 0.78870(18) 0.62156(14) 0.28551(12) 0.0251(4) Uani 1 1 d . . . . .
N5 N 0.1753(2) 0.66272(14) -0.05773(12) 0.0271(5) Uani 1 1 d . . . . .
N3 N 0.1655(2) 0.61674(15) 0.13101(13) 0.0296(5) Uani 1 1 d . . . . .
N6 N 0.4372(2) 0.70737(14) -0.07017(13) 0.0296(5) Uani 1 1 d . . . . .
N12 N 0.1784(2) 0.73619(15) -0.08252(13) 0.0332(5) Uani 1 1 d . . . . .
N13 N 0.4094(2) 0.76924(15) -0.09996(13) 0.0365(5) Uani 1 1 d . . . . .
C3 C 0.2301(2) 0.63565(16) 0.08524(15) 0.0235(5) Uani 1 1 d . . . . .
C1 C 0.3125(2) 0.54079(17) -0.05495(14) 0.0222(5) Uani 1 1 d . . . . .
C17 C 0.5628(2) 0.53375(17) 0.28052(15) 0.0259(5) Uani 1 1 d . . . . .
C39 C 0.6358(2) 0.90865(18) 0.40391(15) 0.0290(6) Uani 1 1 d . . . . .
C36 C 0.8743(2) 0.84336(17) 0.21158(15) 0.0274(5) Uani 1 1 d . . . . .
C2 C 0.4794(2) 0.67907(16) 0.07814(15) 0.0227(5) Uani 1 1 d . . . . .
C30 C 0.8025(2) 0.70016(19) 0.36870(15) 0.0298(6) Uani 1 1 d . . . . .
H30A H 0.871623 0.702039 0.408844 0.036 Uiso 1 1 calc R U . . .
H30B H 0.720456 0.687564 0.390131 0.036 Uiso 1 1 calc R U . . .
C31 C 0.8359(2) 0.79624(18) 0.36064(15) 0.0308(6) Uani 1 1 d . . . . .
H31A H 0.846038 0.848426 0.415921 0.037 Uiso 1 1 calc R U . . .
H31B H 0.918784 0.809480 0.340311 0.037 Uiso 1 1 calc R U . . .
C19 C 0.9179(2) 0.61020(19) 0.26897(16) 0.0283(6) Uani 1 1 d . . . . .
H19A H 0.982116 0.674808 0.283863 0.034 Uiso 0.805(5) 1 calc R U P B 1
H19B H 0.910054 0.573132 0.208421 0.034 Uiso 0.805(5) 1 calc R U P B 1
H19C H 0.972987 0.668566 0.263410 0.034 Uiso 0.195(5) 1 calc R U P B 2
H19D H 0.904242 0.554761 0.215255 0.034 Uiso 0.195(5) 1 calc R U P B 2
C18 C 0.6985(2) 0.52955(18) 0.28154(16) 0.0273(5) Uani 1 1 d . . . . .
H18A H 0.725526 0.517641 0.330532 0.033 Uiso 1 1 calc R U . . .
H18B H 0.700964 0.475850 0.230513 0.033 Uiso 1 1 calc R U . . .
C13 C 0.4080(2) 0.58209(17) 0.22781(15) 0.0250(5) Uani 1 1 d . . . . .
H13 H 0.383938 0.613467 0.195382 0.030 Uiso 1 1 calc R U . . .
C38 C 0.6155(2) 0.80814(18) 0.34054(16) 0.0292(6) Uani 1 1 d . . . . .
H38A H 0.590043 0.762802 0.368129 0.035 Uiso 1 1 calc R U . . .
H38B H 0.542251 0.790891 0.295731 0.035 Uiso 1 1 calc R U . . .
C47 C 0.7045(2) 1.03079(19) 0.54659(16) 0.0307(6) Uani 1 1 d . . . . .
C14 C 0.3166(2) 0.53902(18) 0.26471(16) 0.0302(6) Uani 1 1 d . . . . .
H14 H 0.230901 0.540756 0.257720 0.036 Uiso 1 1 calc R U . . .
C5 C 0.4007(2) 0.96120(18) 0.16525(17) 0.0322(6) Uani 1 1 d . . . . .
H5 H 0.420553 1.016075 0.216401 0.039 Uiso 1 1 calc R U . . .
C7 C 0.0517(2) 0.60636(19) -0.07575(16) 0.0330(6) Uani 1 1 d . . . . .
H7 H 0.021340 0.549063 -0.066318 0.040 Uiso 1 1 calc R U . . .
C48 C 0.6876(3) 0.93648(19) 0.48588(16) 0.0326(6) Uani 1 1 d . . . . .
H48 H 0.712720 0.892316 0.502732 0.039 Uiso 1 1 calc R U . . .
C32 C 0.9346(2) 0.72129(19) 0.11820(15) 0.0287(6) Uani 1 1 d . . . . .
H32 H 0.923487 0.654783 0.090466 0.034 Uiso 1 1 calc R U . . .
C37 C 0.7810(2) 0.86882(17) 0.26835(16) 0.0304(6) Uani 1 1 d . . . . .
H37A H 0.825178 0.931539 0.315553 0.037 Uiso 1 1 calc R U . . .
H37B H 0.708043 0.875119 0.237305 0.037 Uiso 1 1 calc R U . . .
C40 C 0.5961(2) 0.97457(18) 0.37980(15) 0.0287(6) Uani 1 1 d . . . . .
H40 H 0.562047 0.956242 0.322805 0.034 Uiso 1 1 calc R U . . .
C43 C 0.6719(3) 1.18693(19) 0.58312(17) 0.0347(6) Uani 1 1 d . . . . .
H43 H 0.640213 1.229592 0.567872 0.042 Uiso 1 1 calc R U . . .
C4 C 0.3922(2) 0.86725(17) 0.15417(15) 0.0259(5) Uani 1 1 d . . . . .
H4 H 0.405736 0.847345 0.198068 0.031 Uiso 1 1 calc R U . . .
O2 O 0.3830(5) 0.3112(3) 0.3687(3) 0.0650(13) Uani 0.703(6) 1 d D U P A 1
C41 C 0.6056(2) 1.06383(18) 0.43676(16) 0.0307(6) Uani 1 1 d . . . . .
H41 H 0.575178 1.105590 0.419368 0.037 Uiso 1 1 calc R U . . .
C42 C 0.6606(2) 1.09430(18) 0.52136(15) 0.0286(6) Uani 1 1 d . . . . .
C33 C 1.0321(2) 0.7877(2) 0.10289(16) 0.0334(6) Uani 1 1 d . . . . .
H33 H 1.086463 0.766821 0.064987 0.040 Uiso 1 1 calc R U . . .
C35 C 0.9708(3) 0.91285(19) 0.19932(18) 0.0359(6) Uani 1 1 d . . . . .
H35 H 0.982897 0.979212 0.229096 0.043 Uiso 1 1 calc R U . . .
C16 C 0.4759(3) 0.4904(2) 0.31966(17) 0.0348(6) Uani 1 1 d . . . . .
H16 H 0.501533 0.458855 0.351470 0.042 Uiso 1 1 calc R U . . .
C6 C 0.3739(3) 0.95659(17) 0.08592(17) 0.0324(6) Uani 1 1 d . . . . .
H6 H 0.371845 1.008909 0.071995 0.039 Uiso 1 1 calc R U . . .
C34 C 1.0497(3) 0.8845(2) 0.14307(19) 0.0396(7) Uani 1 1 d . . . . .
H34 H 1.114961 0.930941 0.132321 0.047 Uiso 1 1 calc R U . . .
C15 C 0.3507(3) 0.4931(2) 0.31219(18) 0.0373(6) Uani 1 1 d . . . . .
H15 H 0.289496 0.463993 0.339088 0.045 Uiso 1 1 calc R U . . .
C20 C 0.9690(6) 0.5600(5) 0.3164(4) 0.0262(13) Uani 0.805(5) 1 d . . P B 1
C44 C 0.7279(3) 1.21405(19) 0.66366(17) 0.0351(6) Uani 1 1 d . . . . .
H44 H 0.735723 1.275774 0.704274 0.042 Uiso 1 1 calc R U . . .
C46 C 0.7617(3) 1.0609(2) 0.63038(16) 0.0359(6) Uani 1 1 d . . . . .
H46 H 0.791469 1.018738 0.647524 0.043 Uiso 1 1 calc R U . . .
C8 C -0.0265(3) 0.6439(2) -0.11051(18) 0.0459(8) Uani 1 1 d . . . . .
H8 H -0.117761 0.618382 -0.128206 0.055 Uiso 1 1 calc R U . . .
C27 C 1.0726(4) 0.4670(3) 0.4017(3) 0.0356(11) Uani 0.805(5) 1 d . . P B 1
C45 C 0.7743(3) 1.1510(2) 0.68703(17) 0.0374(6) Uani 1 1 d . . . . .
H45 H 0.815036 1.171464 0.743112 0.045 Uiso 1 1 calc R U . . .
C22 C 1.1127(4) 0.5691(4) 0.4338(3) 0.0347(12) Uani 0.805(5) 1 d . . P B 1
C10 C 0.5299(3) 0.6798(2) -0.10864(19) 0.0448(7) Uani 1 1 d . . . . .
H10 H 0.568257 0.636833 -0.099375 0.054 Uiso 1 1 calc R U . . .
C12 C 0.4839(4) 0.7790(2) -0.1572(2) 0.0554(9) Uani 1 1 d . . . . .
H12 H 0.482468 0.817815 -0.187548 0.067 Uiso 1 1 calc R U . . .
C9 C 0.0559(3) 0.7249(2) -0.11365(18) 0.0460(8) Uani 1 1 d . . . . .
H9 H 0.031529 0.766619 -0.134278 0.055 Uiso 1 1 calc R U . . .
C29 C 0.9319(4) 0.4582(3) 0.2858(3) 0.0306(9) Uani 0.805(5) 1 d . . P B 1
H29 H 0.871545 0.420208 0.234992 0.037 Uiso 0.805(5) 1 calc R U P B 1
C21 C 1.0563(4) 0.6139(4) 0.3904(3) 0.0295(9) Uani 0.805(5) 1 d . . P B 1
H21 H 1.079674 0.682061 0.412953 0.035 Uiso 0.805(5) 1 calc R U P B 1
C11 C 0.5615(4) 0.7234(2) -0.1641(2) 0.0645(11) Uani 1 1 d . . . . .
H11 H 0.623896 0.716144 -0.199350 0.077 Uiso 1 1 calc R U . . .
C28 C 0.9807(3) 0.4131(3) 0.3273(2) 0.0355(10) Uani 0.805(5) 1 d . . P B 1
H28 H 0.952212 0.344793 0.305650 0.043 Uiso 0.805(5) 1 calc R U P B 1
C26 C 1.1344(5) 0.4209(4) 0.4415(3) 0.0414(11) Uani 0.805(5) 1 d . U P B 1
H26 H 1.107063 0.352642 0.420888 0.050 Uiso 0.805(5) 1 calc R U P B 1
B1 B 0.3084(3) 0.8164(2) -0.06454(19) 0.0374(7) Uani 1 1 d . . . . .
H1 H 0.300605 0.863526 -0.088521 0.045 Uiso 1 1 calc R U . . .
C25 C 1.2309(6) 0.4745(5) 0.5077(4) 0.0461(14) Uani 0.805(5) 1 d . . P B 1
H25 H 1.273504 0.443774 0.532427 0.055 Uiso 0.805(5) 1 calc R U P B 1
C24 C 1.2700(4) 0.5771(4) 0.5413(3) 0.0511(12) Uani 0.805(5) 1 d . . P B 1
H24 H 1.337238 0.613943 0.588779 0.061 Uiso 0.805(5) 1 calc R U P B 1
O4 O 0.4637(6) 0.1886(4) 0.3525(3) 0.106(2) Uani 0.703(6) 1 d D . P A 1
C23 C 1.2111(3) 0.6232(3) 0.5056(2) 0.0432(11) Uani 0.805(5) 1 d . . P B 1
H23 H 1.236697 0.691505 0.529102 0.052 Uiso 0.805(5) 1 calc R U P B 1
O3 O 0.4119(7) 0.2715(4) 0.4788(3) 0.118(2) Uani 0.703(6) 1 d D U P A 1
O1 O 0.2507(7) 0.1544(5) 0.3588(6) 0.158(4) Uani 0.703(6) 1 d D . P A 1
C22A C 1.1358(12) 0.6437(14) 0.4681(9) 0.032(4) Uani 0.195(5) 1 d . . P B 2
H22A H 1.186609 0.691746 0.519776 0.039 Uiso 0.195(5) 1 calc R U P B 2
C27A C 1.0312(13) 0.3738(11) 0.3548(9) 0.032(4) Uani 0.195(5) 1 d . . P B 2
H27A H 0.972961 0.324027 0.306658 0.038 Uiso 0.195(5) 1 calc R U P B 2
C24A C 1.2038(16) 0.5191(15) 0.5003(11) 0.036(4) Uani 0.195(5) 1 d . U P B 2
H24A H 1.261577 0.566366 0.549830 0.043 Uiso 0.195(5) 1 calc R U P B 2
C29A C 0.9738(15) 0.5006(16) 0.3202(12) 0.025(4) Uani 0.195(5) 1 d . U P B 2
H29A H 0.916909 0.452989 0.270490 0.029 Uiso 0.195(5) 1 calc R U P B 2
C28A C 1.0420(17) 0.4719(13) 0.3752(12) 0.023(5) Uani 0.195(5) 1 d . U P B 2
C23A C 1.1231(19) 0.5481(15) 0.4478(12) 0.023(6) Uani 0.195(5) 1 d . U P B 2
C25A C 1.193(3) 0.424(2) 0.4760(16) 0.046(6) Uani 0.195(5) 1 d . . P B 2
H25A H 1.246556 0.407178 0.508292 0.056 Uiso 0.195(5) 1 calc R U P B 2
C26A C 1.1069(14) 0.3523(14) 0.4063(10) 0.037(4) Uani 0.195(5) 1 d . U P B 2
H26A H 1.099612 0.287032 0.393454 0.044 Uiso 0.195(5) 1 calc R U P B 2
C21A C 1.0749(15) 0.6694(14) 0.4133(11) 0.029(4) Uani 0.195(5) 1 d . . P B 2
H21A H 1.088170 0.735080 0.424110 0.034 Uiso 0.195(5) 1 calc R U P B 2
C20A C 0.991(2) 0.5940(16) 0.3397(15) 0.016(5) Uani 0.195(5) 1 d . U P B 2
O4A O 0.2760(12) 0.2285(8) 0.4372(7) 0.077(4) Uani 0.297(6) 1 d D U P A 2
Cl1A Cl 0.3337(13) 0.2054(8) 0.3544(8) 0.184(5) Uani 0.297(6) 1 d D U P A 2
O3A O 0.468(2) 0.210(3) 0.375(2) 0.33(2) Uani 0.297(6) 1 d D U P A 2
O2A O 0.230(2) 0.1328(15) 0.2885(11) 0.240(11) Uani 0.297(6) 1 d D U P A 2
O1A O 0.3417(10) 0.2910(6) 0.3408(6) 0.047(2) Uani 0.297(6) 1 d D U P A 2

loop_
_atom_site_aniso_label
_atom_site_aniso_U_11
_atom_site_aniso_U_22
_atom_site_aniso_U_33
_atom_site_aniso_U_23
_atom_site_aniso_U_13
_atom_site_aniso_U_12
Fe1 0.02137(19) 0.01750(19) 0.02489(19) 0.00884(15) 0.00505(14) 0.00973(14)
Fe2 0.01930(18) 0.01902(19) 0.0267(2) 0.00821(15) 0.00538(14) 0.01091(14)
Cl1 0.0936(13) 0.0615(10) 0.0955(14) 0.0619(10) 0.0384(10) 0.0452(9)
N9 0.0275(11) 0.0287(11) 0.0253(11) 0.0096(9) 0.0058(8) 0.0176(9)
N1 0.0282(11) 0.0212(11) 0.0306(11) 0.0098(9) 0.0027(9) 0.0125(9)
N2 0.0221(10) 0.0218(10) 0.0283(11) 0.0069(9) 0.0056(9) 0.0101(8)
N10 0.0225(10) 0.0221(10) 0.0276(11) 0.0097(9) 0.0085(8) 0.0123(8)
N4 0.0250(10) 0.0193(10) 0.0284(11) 0.0110(9) 0.0062(8) 0.0101(8)
N11 0.0387(12) 0.0217(11) 0.0322(12) 0.0135(9) 0.0063(9) 0.0127(9)
N7 0.0266(11) 0.0250(10) 0.0276(11) 0.0076(9) 0.0078(9) 0.0139(9)
N8 0.0230(10) 0.0314(11) 0.0278(11) 0.0142(9) 0.0084(8) 0.0153(9)
N5 0.0333(12) 0.0224(10) 0.0287(11) 0.0101(9) 0.0037(9) 0.0142(9)
N3 0.0274(11) 0.0309(12) 0.0329(12) 0.0142(10) 0.0060(10) 0.0113(9)
N6 0.0364(12) 0.0216(10) 0.0321(12) 0.0113(9) 0.0129(10) 0.0094(9)
N12 0.0464(13) 0.0262(11) 0.0313(12) 0.0121(10) -0.0004(10) 0.0191(10)
N13 0.0563(15) 0.0230(11) 0.0316(12) 0.0142(10) 0.0135(11) 0.0096(10)
C3 0.0225(12) 0.0193(12) 0.0286(13) 0.0079(10) -0.0004(10) 0.0100(10)
C1 0.0197(12) 0.0264(13) 0.0254(12) 0.0137(11) 0.0039(10) 0.0102(10)
C17 0.0239(12) 0.0288(13) 0.0313(13) 0.0140(11) 0.0096(10) 0.0144(10)
C39 0.0271(13) 0.0309(14) 0.0288(13) 0.0083(11) 0.0110(11) 0.0131(11)
C36 0.0278(13) 0.0270(13) 0.0321(13) 0.0119(11) 0.0061(11) 0.0156(11)
C2 0.0238(12) 0.0179(11) 0.0290(13) 0.0088(10) 0.0123(11) 0.0104(10)
C30 0.0278(13) 0.0425(15) 0.0251(13) 0.0154(12) 0.0061(10) 0.0175(12)
C31 0.0276(13) 0.0340(14) 0.0240(13) 0.0039(11) 0.0011(10) 0.0113(11)
C19 0.0215(12) 0.0409(15) 0.0327(14) 0.0198(12) 0.0098(10) 0.0176(11)
C18 0.0256(13) 0.0341(14) 0.0356(14) 0.0213(12) 0.0124(11) 0.0183(11)
C13 0.0249(12) 0.0240(12) 0.0286(13) 0.0094(10) 0.0059(10) 0.0129(10)
C38 0.0270(13) 0.0320(14) 0.0303(13) 0.0086(11) 0.0107(11) 0.0165(11)
C47 0.0291(13) 0.0348(14) 0.0285(13) 0.0101(11) 0.0099(11) 0.0135(11)
C14 0.0232(13) 0.0323(14) 0.0392(15) 0.0148(12) 0.0112(11) 0.0134(11)
C5 0.0337(14) 0.0238(13) 0.0359(15) 0.0072(11) 0.0063(11) 0.0111(11)
C7 0.0273(14) 0.0304(14) 0.0349(14) 0.0053(12) 0.0000(11) 0.0116(11)
C48 0.0379(15) 0.0351(14) 0.0335(14) 0.0157(12) 0.0145(12) 0.0207(12)
C32 0.0268(13) 0.0338(14) 0.0284(13) 0.0083(11) 0.0038(10) 0.0198(11)
C37 0.0336(14) 0.0228(13) 0.0375(15) 0.0100(11) 0.0120(11) 0.0146(11)
C40 0.0280(13) 0.0353(14) 0.0253(13) 0.0098(11) 0.0072(10) 0.0167(11)
C43 0.0337(14) 0.0322(14) 0.0385(16) 0.0117(12) 0.0140(12) 0.0133(12)
C4 0.0249(13) 0.0234(12) 0.0284(13) 0.0074(11) 0.0055(10) 0.0106(10)
O2 0.073(2) 0.0642(19) 0.071(2) 0.0394(15) 0.0110(15) 0.0257(14)
C41 0.0334(14) 0.0320(14) 0.0336(14) 0.0145(12) 0.0119(11) 0.0180(11)
C42 0.0254(13) 0.0314(14) 0.0296(13) 0.0111(11) 0.0099(10) 0.0107(11)
C33 0.0261(13) 0.0473(16) 0.0361(15) 0.0194(13) 0.0128(11) 0.0208(12)
C35 0.0324(14) 0.0318(14) 0.0492(17) 0.0175(13) 0.0123(12) 0.0160(12)
C16 0.0325(14) 0.0430(16) 0.0462(16) 0.0295(14) 0.0158(12) 0.0205(12)
C6 0.0397(15) 0.0198(13) 0.0408(15) 0.0124(12) 0.0094(12) 0.0134(11)
C34 0.0323(15) 0.0445(17) 0.0575(18) 0.0312(15) 0.0168(13) 0.0194(13)
C15 0.0293(14) 0.0450(16) 0.0517(17) 0.0298(14) 0.0206(13) 0.0160(12)
C20 0.020(3) 0.035(4) 0.025(3) 0.010(3) 0.007(2) 0.013(3)
C44 0.0337(14) 0.0304(14) 0.0324(15) 0.0021(12) 0.0127(12) 0.0103(12)
C46 0.0382(15) 0.0413(16) 0.0302(14) 0.0117(12) 0.0100(12) 0.0189(13)
C8 0.0397(16) 0.0472(18) 0.0456(17) 0.0082(14) -0.0081(13) 0.0234(15)
C27 0.030(2) 0.062(3) 0.037(2) 0.033(3) 0.0206(18) 0.027(2)
C45 0.0335(15) 0.0422(16) 0.0298(14) 0.0070(13) 0.0088(11) 0.0119(12)
C22 0.028(2) 0.059(4) 0.034(3) 0.028(3) 0.0170(17) 0.023(2)
C10 0.0531(18) 0.0303(15) 0.0534(18) 0.0151(14) 0.0310(15) 0.0152(13)
C12 0.092(3) 0.0346(17) 0.0456(18) 0.0226(15) 0.0348(18) 0.0159(17)
C9 0.059(2) 0.0457(18) 0.0378(16) 0.0109(14) -0.0074(14) 0.0346(16)
C29 0.029(2) 0.038(3) 0.032(2) 0.015(2) 0.0100(18) 0.0199(19)
C21 0.024(2) 0.037(3) 0.034(3) 0.016(2) 0.013(2) 0.015(2)
C11 0.089(3) 0.0400(18) 0.070(2) 0.0233(17) 0.058(2) 0.0188(18)
C28 0.037(2) 0.041(2) 0.042(2) 0.0214(19) 0.0185(17) 0.0237(18)
C26 0.041(3) 0.066(3) 0.043(3) 0.036(3) 0.025(2) 0.032(2)
B1 0.060(2) 0.0258(15) 0.0328(17) 0.0162(13) 0.0052(15) 0.0188(15)
C25 0.045(3) 0.084(5) 0.044(4) 0.047(3) 0.022(3) 0.041(3)
C24 0.038(2) 0.092(4) 0.040(2) 0.039(3) 0.0130(19) 0.028(2)
O4 0.178(6) 0.108(4) 0.078(3) 0.037(3) 0.020(3) 0.113(4)
C23 0.032(2) 0.064(3) 0.041(2) 0.028(2) 0.0099(16) 0.0184(18)
O3 0.200(7) 0.090(4) 0.088(3) 0.056(3) 0.061(4) 0.046(4)
O1 0.128(5) 0.109(5) 0.229(10) 0.116(6) -0.035(6) -0.026(4)
C22A 0.017(7) 0.054(11) 0.029(8) 0.013(8) 0.001(6) 0.021(7)
C27A 0.032(7) 0.045(9) 0.042(8) 0.028(7) 0.012(6) 0.033(7)
C24A 0.033(7) 0.047(8) 0.035(7) 0.028(7) 0.007(6) 0.012(6)
C29A 0.019(7) 0.022(8) 0.030(8) 0.008(6) 0.005(5) 0.007(6)
C28A 0.023(5) 0.023(5) 0.022(5) 0.009(2) 0.0037(14) 0.0078(18)
C23A 0.023(6) 0.023(6) 0.023(6) 0.009(2) 0.0042(15) 0.008(2)
C25A 0.042(14) 0.068(17) 0.033(14) 0.018(11) 0.000(10) 0.029(13)
C26A 0.039(7) 0.045(7) 0.040(7) 0.019(6) 0.024(5) 0.028(6)
C21A 0.024(8) 0.030(9) 0.038(10) 0.014(8) 0.009(6) 0.016(8)
C20A 0.015(8) 0.022(9) 0.010(9) 0.004(7) -0.003(6) 0.008(7)
O4A 0.106(9) 0.074(7) 0.086(7) 0.063(6) 0.055(7) 0.031(6)
Cl1A 0.194(8) 0.162(7) 0.207(9) 0.087(6) 0.122(7) 0.040(6)
O3A 0.30(3) 0.35(3) 0.38(3) 0.15(2) 0.072(18) 0.17(2)
O2A 0.250(19) 0.34(2) 0.133(12) 0.140(14) -0.017(12) 0.054(14)
O1A 0.054(3) 0.043(3) 0.049(3) 0.025(2) 0.0065(19) 0.0144(19)

loop_
_atom_type_symbol
_atom_type_description
_atom_type_scat_dispersion_real
_atom_type_scat_dispersion_imag
_atom_type_scat_source
C C 0.0137 0.0067 'International Tables Vol C Tables 4.2.6.8 and 6.1.1.4'
H H 0.0000 0.0000 'International Tables Vol C Tables 4.2.6.8 and 6.1.1.4'
B B 0.0070 0.0029 'International Tables Vol C Tables 4.2.6.8 and 6.1.1.4'
Cl Cl 0.3281 0.5435 'International Tables Vol C Tables 4.2.6.8 and 6.1.1.4'
Fe Fe -0.2673 2.5550 'International Tables Vol C Tables 4.2.6.8 and 6.1.1.4'
N N 0.0241 0.0134 'International Tables Vol C Tables 4.2.6.8 and 6.1.1.4'
O O 0.0389 0.0241 'International Tables Vol C Tables 4.2.6.8 and 6.1.1.4'

loop_
_geom_angle_atom_site_label_1
_geom_angle_atom_site_label_2
_geom_angle_atom_site_label_3
_geom_angle
_geom_angle_site_symmetry_1
_geom_angle_site_symmetry_3
_geom_angle_publ_flag
N4 Fe1 N5 87.35(8) . . ?
N6 Fe1 N4 87.15(8) . . ?
N6 Fe1 N5 88.52(9) . . ?
C3 Fe1 N4 91.48(9) . . ?
C3 Fe1 N5 88.74(9) . . ?
C3 Fe1 N6 177.00(9) . . ?
C1 Fe1 N4 176.31(9) . . ?
C1 Fe1 N5 91.40(9) . . ?
C1 Fe1 N6 89.34(9) . . ?
C1 Fe1 C3 91.96(10) . . ?
C2 Fe1 N4 90.62(9) . . ?
C2 Fe1 N5 176.56(9) . . ?
C2 Fe1 N6 94.14(9) . . ?
C2 Fe1 C3 88.54(10) . . ?
C2 Fe1 C1 90.80(10) . . ?
N9 Fe2 N10 168.69(7) . . ?
N9 Fe2 N7 76.19(7) . . ?
N9 Fe2 N8 97.56(7) . . ?
N1 Fe2 N9 93.87(8) 2_665 . ?
N1 Fe2 N2 97.53(8) 2_665 . ?
N1 Fe2 N10 95.92(8) 2_665 . ?
N1 Fe2 N7 165.46(8) 2_665 . ?
N1 Fe2 N8 90.10(8) 2_665 . ?
N2 Fe2 N9 92.93(8) . . ?
N2 Fe2 N10 91.39(8) . . ?
N2 Fe2 N7 93.61(7) . . ?
N2 Fe2 N8 166.59(8) . . ?
N10 Fe2 N7 93.12(7) . . ?
N10 Fe2 N8 76.81(7) . . ?
N7 Fe2 N8 80.89(7) . . ?
O2 Cl1 O4 109.5(3) . . ?
O2 Cl1 O3 108.8(3) . . ?
O2 Cl1 O1 114.6(3) . . ?
O4 Cl1 O1 101.5(5) . . ?
O3 Cl1 O4 110.2(4) . . ?
O3 Cl1 O1 112.0(4) . . ?
C36 N9 Fe2 115.29(15) . . ?
C32 N9 Fe2 126.63(17) . . ?
C32 N9 C36 117.8(2) . . ?
C1 N1 Fe2 167.27(19) . 2_665 ?
C2 N2 Fe2 163.74(18) . . ?
C17 N10 Fe2 115.55(15) . . ?
C17 N10 C13 117.9(2) . . ?
C13 N10 Fe2 126.42(16) . . ?
N11 N4 Fe1 120.13(15) . . ?
C4 N4 Fe1 133.28(16) . . ?
C4 N4 N11 106.59(18) . . ?
N4 N11 B1 118.26(19) . . ?
C6 N11 N4 109.8(2) . . ?
C6 N11 B1 131.8(2) . . ?
C31 N7 Fe2 105.40(13) . . ?
C31 N7 C38 112.15(19) . . ?
C38 N7 Fe2 114.77(14) . . ?
C37 N7 Fe2 104.87(14) . . ?
C37 N7 C31 109.85(19) . . ?
C37 N7 C38 109.46(18) . . ?
C30 N8 Fe2 106.93(14) . . ?
C30 N8 C19 111.21(19) . . ?
C19 N8 Fe2 114.34(14) . . ?
C18 N8 Fe2 104.57(14) . . ?
C18 N8 C30 109.92(19) . . ?
C18 N8 C19 109.61(18) . . ?
N12 N5 Fe1 119.37(15) . . ?
C7 N5 Fe1 133.04(18) . . ?
C7 N5 N12 106.7(2) . . ?
N13 N6 Fe1 119.58(16) . . ?
C10 N6 Fe1 133.34(19) . . ?
C10 N6 N13 106.9(2) . . ?
N5 N12 B1 118.4(2) . . ?
C9 N12 N5 108.8(2) . . ?
C9 N12 B1 132.5(2) . . ?
N6 N13 B1 119.0(2) . . ?
C12 N13 N6 109.2(2) . . ?
C12 N13 B1 131.7(2) . . ?
N3 C3 Fe1 178.5(2) . . ?
N1 C1 Fe1 174.1(2) . . ?
N10 C17 C18 114.9(2) . . ?
N10 C17 C16 122.4(2) . . ?
C16 C17 C18 122.7(2) . . ?
C48 C39 C38 120.9(2) . . ?
C48 C39 C40 118.9(2) . . ?
C40 C39 C38 120.2(2) . . ?
N9 C36 C37 115.6(2) . . ?
N9 C36 C35 122.5(2) . . ?
C35 C36 C37 121.9(2) . . ?
N2 C2 Fe1 176.8(2) . . ?
N8 C30 H30A 109.7 . . ?
N8 C30 H30B 109.7 . . ?
N8 C30 C31 109.76(19) . . ?
H30A C30 H30B 108.2 . . ?
C31 C30 H30A 109.7 . . ?
C31 C30 H30B 109.7 . . ?
N7 C31 C30 109.6(2) . . ?
N7 C31 H31A 109.7 . . ?
N7 C31 H31B 109.7 . . ?
C30 C31 H31A 109.7 . . ?
C30 C31 H31B 109.7 . . ?
H31A C31 H31B 108.2 . . ?
N8 C19 H19A 108.6 . . ?
N8 C19 H19B 108.6 . . ?
N8 C19 H19C 108.9 . . ?
N8 C19 H19D 108.9 . . ?
N8 C19 C20 114.6(3) . . ?
N8 C19 C20A 113.2(9) . . ?
H19A C19 H19B 107.6 . . ?
H19C C19 H19D 107.7 . . ?
C20 C19 H19A 108.6 . . ?
C20 C19 H19B 108.6 . . ?
C20A C19 H19C 108.9 . . ?
C20A C19 H19D 108.9 . . ?
N8 C18 C17 109.91(19) . . ?
N8 C18 H18A 109.7 . . ?
N8 C18 H18B 109.7 . . ?
C17 C18 H18A 109.7 . . ?
C17 C18 H18B 109.7 . . ?
H18A C18 H18B 108.2 . . ?
N10 C13 H13 118.9 . . ?
N10 C13 C14 122.2(2) . . ?
C14 C13 H13 118.9 . . ?
N7 C38 C39 115.6(2) . . ?
N7 C38 H38A 108.4 . . ?
N7 C38 H38B 108.4 . . ?
C39 C38 H38A 108.4 . . ?
C39 C38 H38B 108.4 . . ?
H38A C38 H38B 107.4 . . ?
C42 C47 C48 118.7(2) . . ?
C46 C47 C48 121.5(2) . . ?
C46 C47 C42 119.7(2) . . ?
C13 C14 H14 120.3 . . ?
C13 C14 C15 119.3(2) . . ?
C15 C14 H14 120.3 . . ?
C4 C5 H5 127.6 . . ?
C6 C5 H5 127.6 . . ?
C6 C5 C4 104.9(2) . . ?
N5 C7 H7 124.9 . . ?
N5 C7 C8 110.1(3) . . ?
C8 C7 H7 124.9 . . ?
C39 C48 C47 121.3(2) . . ?
C39 C48 H48 119.4 . . ?
C47 C48 H48 119.4 . . ?
N9 C32 H32 118.9 . . ?
N9 C32 C33 122.1(2) . . ?
C33 C32 H32 118.9 . . ?
N7 C37 C36 110.55(19) . . ?
N7 C37 H37A 109.5 . . ?
N7 C37 H37B 109.5 . . ?
C36 C37 H37A 109.5 . . ?
C36 C37 H37B 109.5 . . ?
H37A C37 H37B 108.1 . . ?
C39 C40 H40 119.2 . . ?
C41 C40 C39 121.5(2) . . ?
C41 C40 H40 119.2 . . ?
C42 C43 H43 119.9 . . ?
C44 C43 H43 119.9 . . ?
C44 C43 C42 120.2(3) . . ?
N4 C4 C5 110.2(2) . . ?
N4 C4 H4 124.9 . . ?
C5 C4 H4 124.9 . . ?
C40 C41 H41 119.8 . . ?
C40 C41 C42 120.4(2) . . ?
C42 C41 H41 119.8 . . ?
C47 C42 C43 118.6(2) . . ?
C41 C42 C47 119.2(2) . . ?
C41 C42 C43 122.2(2) . . ?
C32 C33 H33 120.2 . . ?
C34 C33 C32 119.5(2) . . ?
C34 C33 H33 120.2 . . ?
C36 C35 H35 120.5 . . ?
C36 C35 C34 119.1(2) . . ?
C34 C35 H35 120.5 . . ?
C17 C16 H16 120.3 . . ?
C17 C16 C15 119.3(2) . . ?
C15 C16 H16 120.3 . . ?
N11 C6 C5 108.5(2) . . ?
N11 C6 H6 125.7 . . ?
C5 C6 H6 125.7 . . ?
C33 C34 C35 118.9(3) . . ?
C33 C34 H34 120.6 . . ?
C35 C34 H34 120.6 . . ?
C14 C15 H15 120.6 . . ?
C16 C15 C14 118.7(2) . . ?
C16 C15 H15 120.6 . . ?
C29 C20 C19 121.9(4) . . ?
C21 C20 C19 119.9(5) . . ?
C21 C20 C29 118.2(5) . . ?
C43 C44 H44 119.8 . . ?
C43 C44 C45 120.3(2) . . ?
C45 C44 H44 119.8 . . ?
C47 C46 H46 120.0 . . ?
C45 C46 C47 119.9(3) . . ?
C45 C46 H46 120.0 . . ?
C7 C8 H8 127.3 . . ?
C9 C8 C7 105.4(3) . . ?
C9 C8 H8 127.3 . . ?
C22 C27 C26 119.6(5) . . ?
C28 C27 C22 118.9(5) . . ?
C28 C27 C26 121.3(4) . . ?
C44 C45 H45 119.4 . . ?
C46 C45 C44 121.1(3) . . ?
C46 C45 H45 119.4 . . ?
C27 C22 C21 118.9(5) . . ?
C23 C22 C27 118.9(5) . . ?
C23 C22 C21 122.1(5) . . ?
N6 C10 H10 125.0 . . ?
N6 C10 C11 110.0(3) . . ?
C11 C10 H10 125.0 . . ?
N13 C12 H12 125.8 . . ?
N13 C12 C11 108.5(3) . . ?
C11 C12 H12 125.8 . . ?
N12 C9 C8 108.9(2) . . ?
N12 C9 H9 125.5 . . ?
C8 C9 H9 125.5 . . ?
C20 C29 H29 119.1 . . ?
C28 C29 C20 121.9(5) . . ?
C28 C29 H29 119.1 . . ?
C20 C21 C22 121.3(5) . . ?
C20 C21 H21 119.3 . . ?
C22 C21 H21 119.3 . . ?
C10 C11 H11 127.3 . . ?
C12 C11 C10 105.4(3) . . ?
C12 C11 H11 127.3 . . ?
C27 C28 H28 119.6 . . ?
C29 C28 C27 120.7(4) . . ?
C29 C28 H28 119.6 . . ?
C27 C26 H26 120.0 . . ?
C25 C26 C27 120.0(5) . . ?
C25 C26 H26 120.0 . . ?
N11 B1 N13 107.1(2) . . ?
N11 B1 H1 111.5 . . ?
N12 B1 N11 106.6(2) . . ?
N12 B1 N13 108.3(2) . . ?
N12 B1 H1 111.5 . . ?
N13 B1 H1 111.5 . . ?
C26 C25 H25 119.6 . . ?
C26 C25 C24 120.7(5) . . ?
C24 C25 H25 119.6 . . ?
C25 C24 H24 119.7 . . ?
C23 C24 C25 120.6(5) . . ?
C23 C24 H24 119.7 . . ?
C22 C23 H23 119.9 . . ?
C24 C23 C22 120.2(5) . . ?
C24 C23 H23 119.9 . . ?
C23A C22A H22A 120.0 . . ?
C21A C22A H22A 120.0 . . ?
C21A C22A C23A 120.0(16) . . ?
C28A C27A H27A 120.5 . . ?
C26A C27A H27A 120.5 . . ?
C26A C27A C28A 119.0(16) . . ?
C23A C24A H24A 120.3 . . ?
C25A C24A H24A 120.3 . . ?
C25A C24A C23A 119.5(18) . . ?
C28A C29A H29A 119.9 . . ?
C20A C29A H29A 119.9 . . ?
C20A C29A C28A 120.1(17) . . ?
C27A C28A C29A 121.9(17) . . ?
C23A C28A C27A 122.6(17) . . ?
C23A C28A C29A 115.4(16) . . ?
C22A C23A C24A 121.2(17) . . ?
C22A C23A C28A 123.4(17) . . ?
C28A C23A C24A 115.3(17) . . ?
C24A C25A H25A 118.7 . . ?
C26A C25A C24A 123(3) . . ?
C26A C25A H25A 118.7 . . ?
C27A C26A H26A 119.5 . . ?
C25A C26A C27A 121(2) . . ?
C25A C26A H26A 119.5 . . ?
C22A C21A H21A 121.1 . . ?
C22A C21A C20A 117.8(19) . . ?
C20A C21A H21A 121.1 . . ?
C29A C20A C19 112.2(16) . . ?
C29A C20A C21A 123(2) . . ?
C21A C20A C19 124.6(17) . . ?
O3A Cl1A O4A 108.3(15) . . ?
O2A Cl1A O4A 106.5(11) . . ?
O2A Cl1A O3A 130.1(17) . . ?
O1A Cl1A O4A 99.4(7) . . ?
O1A Cl1A O3A 105.8(14) . . ?
O1A Cl1A O2A 102.6(12) . . ?

loop_
_geom_bond_atom_site_label_1
_geom_bond_atom_site_label_2
_geom_bond_distance
_geom_bond_site_symmetry_2
_geom_bond_publ_flag
Fe1 N4 2.0030(19) . ?
Fe1 N5 2.011(2) . ?
Fe1 N6 1.995(2) . ?
Fe1 C3 1.923(3) . ?
Fe1 C1 1.866(2) . ?
Fe1 C2 1.863(2) . ?
Fe2 N9 2.132(2) . ?
Fe2 N1 1.993(2) 2_665 ?
Fe2 N2 1.994(2) . ?
Fe2 N10 2.1437(19) . ?
Fe2 N7 2.226(2) . ?
Fe2 N8 2.232(2) . ?
Cl1 O2 1.380(4) . ?
Cl1 O4 1.420(5) . ?
Cl1 O3 1.409(5) . ?
Cl1 O1 1.500(6) . ?
N9 C36 1.356(3) . ?
N9 C32 1.352(3) . ?
N1 C1 1.162(3) . ?
N2 C2 1.170(3) . ?
N10 C17 1.352(3) . ?
N10 C13 1.358(3) . ?
N4 N11 1.360(3) . ?
N4 C4 1.336(3) . ?
N11 C6 1.347(3) . ?
N11 B1 1.543(4) . ?
N7 C31 1.494(3) . ?
N7 C38 1.509(3) . ?
N7 C37 1.483(3) . ?
N8 C30 1.493(3) . ?
N8 C19 1.509(3) . ?
N8 C18 1.481(3) . ?
N5 N12 1.374(3) . ?
N5 C7 1.335(3) . ?
N3 C3 1.164(3) . ?
N6 N13 1.359(3) . ?
N6 C10 1.339(3) . ?
N12 C9 1.357(4) . ?
N12 B1 1.537(4) . ?
N13 C12 1.353(4) . ?
N13 B1 1.543(4) . ?
C17 C18 1.508(3) . ?
C17 C16 1.376(4) . ?
C39 C38 1.511(3) . ?
C39 C48 1.370(4) . ?
C39 C40 1.420(3) . ?
C36 C37 1.502(3) . ?
C36 C35 1.381(4) . ?
C30 H30A 0.9900 . ?
C30 H30B 0.9900 . ?
C30 C31 1.519(4) . ?
C31 H31A 0.9900 . ?
C31 H31B 0.9900 . ?
C19 H19A 0.9900 . ?
C19 H19B 0.9900 . ?
C19 H19C 0.9900 . ?
C19 H19D 0.9900 . ?
C19 C20 1.522(7) . ?
C19 C20A 1.57(3) . ?
C18 H18A 0.9900 . ?
C18 H18B 0.9900 . ?
C13 H13 0.9500 . ?
C13 C14 1.375(3) . ?
C38 H38A 0.9900 . ?
C38 H38B 0.9900 . ?
C47 C48 1.430(4) . ?
C47 C42 1.419(4) . ?
C47 C46 1.408(4) . ?
C14 H14 0.9500 . ?
C14 C15 1.386(4) . ?
C5 H5 0.9500 . ?
C5 C4 1.401(3) . ?
C5 C6 1.374(4) . ?
C7 H7 0.9500 . ?
C7 C8 1.398(4) . ?
C48 H48 0.9500 . ?
C32 H32 0.9500 . ?
C32 C33 1.384(4) . ?
C37 H37A 0.9900 . ?
C37 H37B 0.9900 . ?
C40 H40 0.9500 . ?
C40 C41 1.368(4) . ?
C43 H43 0.9500 . ?
C43 C42 1.432(4) . ?
C43 C44 1.363(4) . ?
C4 H4 0.9500 . ?
C41 H41 0.9500 . ?
C41 C42 1.413(4) . ?
C33 H33 0.9500 . ?
C33 C34 1.379(4) . ?
C35 H35 0.9500 . ?
C35 C34 1.384(4) . ?
C16 H16 0.9500 . ?
C16 C15 1.386(4) . ?
C6 H6 0.9500 . ?
C34 H34 0.9500 . ?
C15 H15 0.9500 . ?
C20 C29 1.419(7) . ?
C20 C21 1.379(7) . ?
C44 H44 0.9500 . ?
C44 C45 1.409(4) . ?
C46 H46 0.9500 . ?
C46 C45 1.367(4) . ?
C8 H8 0.9500 . ?
C8 C9 1.361(5) . ?
C27 C22 1.420(7) . ?
C27 C28 1.408(6) . ?
C27 C26 1.441(7) . ?
C45 H45 0.9500 . ?
C22 C21 1.433(7) . ?
C22 C23 1.416(6) . ?
C10 H10 0.9500 . ?
C10 C11 1.390(4) . ?
C12 H12 0.9500 . ?
C12 C11 1.370(5) . ?
C9 H9 0.9500 . ?
C29 H29 0.9500 . ?
C29 C28 1.369(5) . ?
C21 H21 0.9500 . ?
C11 H11 0.9500 . ?
C28 H28 0.9500 . ?
C26 H26 0.9500 . ?
C26 C25 1.345(8) . ?
B1 H1 1.0000 . ?
C25 H25 0.9500 . ?
C25 C24 1.427(8) . ?
C24 H24 0.9500 . ?
C24 C23 1.377(5) . ?
C23 H23 0.9500 . ?
C22A H22A 0.9500 . ?
C22A C23A 1.38(2) . ?
C22A C21A 1.38(2) . ?
C27A H27A 0.9500 . ?
C27A C28A 1.43(2) . ?
C27A C26A 1.385(19) . ?
C24A H24A 0.9500 . ?
C24A C23A 1.51(3) . ?
C24A C25A 1.37(3) . ?
C29A H29A 0.9500 . ?
C29A C28A 1.46(3) . ?
C29A C20A 1.34(3) . ?
C28A C23A 1.41(3) . ?
C25A H25A 0.9500 . ?
C25A C26A 1.38(3) . ?
C26A H26A 0.9500 . ?
C21A H21A 0.9500 . ?
C21A C20A 1.43(3) . ?
O4A Cl1A 1.576(10) . ?
Cl1A O3A 1.467(13) . ?
Cl1A O2A 1.439(12) . ?
Cl1A O1A 1.438(10) . ?

loop_
_geom_torsion_atom_site_label_1
_geom_torsion_atom_site_label_2
_geom_torsion_atom_site_label_3
_geom_torsion_atom_site_label_4
_geom_torsion
_geom_torsion_site_symmetry_1
_geom_torsion_site_symmetry_2
_geom_torsion_site_symmetry_3
_geom_torsion_site_symmetry_4
_geom_torsion_publ_flag
Fe1 N4 N11 C6 -179.68(16) . . . . ?
Fe1 N4 N11 B1 3.9(3) . . . . ?
Fe1 N4 C4 C5 179.63(17) . . . . ?
Fe1 N5 N12 C9 -169.26(17) . . . . ?
Fe1 N5 N12 B1 5.7(3) . . . . ?
Fe1 N5 C7 C8 167.51(19) . . . . ?
Fe1 N6 N13 C12 -175.64(19) . . . . ?
Fe1 N6 N13 B1 5.9(3) . . . . ?
Fe1 N6 C10 C11 175.0(2) . . . . ?
Fe2 N9 C36 C37 4.0(3) . . . . ?
Fe2 N9 C36 C35 -173.9(2) . . . . ?
Fe2 N9 C32 C33 172.59(18) . . . . ?
Fe2 N10 C17 C18 -7.6(3) . . . . ?
Fe2 N10 C17 C16 174.2(2) . . . . ?
Fe2 N10 C13 C14 -174.58(17) . . . . ?
Fe2 N7 C31 C30 -46.4(2) . . . . ?
Fe2 N7 C38 C39 -168.66(17) . . . . ?
Fe2 N7 C37 C36 -43.2(2) . . . . ?
Fe2 N8 C30 C31 -39.5(2) . . . . ?
Fe2 N8 C19 C20 -163.1(3) . . . . ?
Fe2 N8 C19 C20A 176.0(9) . . . . ?
Fe2 N8 C18 C17 -45.6(2) . . . . ?
N9 C36 C37 N7 28.1(3) . . . . ?
N9 C36 C35 C34 0.9(4) . . . . ?
N9 C32 C33 C34 0.3(4) . . . . ?
N10 C17 C18 N8 37.4(3) . . . . ?
N10 C17 C16 C15 1.5(4) . . . . ?
N10 C13 C14 C15 0.0(4) . . . . ?
N4 N11 C6 C5 -0.1(3) . . . . ?
N4 N11 B1 N12 56.2(3) . . . . ?
N4 N11 B1 N13 -59.5(3) . . . . ?
N11 N4 C4 C5 -0.1(3) . . . . ?
N8 C30 C31 N7 60.1(2) . . . . ?
N8 C19 C20 C29 85.1(5) . . . . ?
N8 C19 C20 C21 -96.5(5) . . . . ?
N8 C19 C20A C29A 97.6(16) . . . . ?
N8 C19 C20A C21A -87(2) . . . . ?
N5 N12 C9 C8 -1.0(3) . . . . ?
N5 N12 B1 N11 -61.8(3) . . . . ?
N5 N12 B1 N13 53.2(3) . . . . ?
N5 C7 C8 C9 0.8(3) . . . . ?
N6 N13 C12 C11 -0.5(4) . . . . ?
N6 N13 B1 N11 54.0(3) . . . . ?
N6 N13 B1 N12 -60.6(3) . . . . ?
N6 C10 C11 C12 0.2(4) . . . . ?
N12 N5 C7 C8 -1.4(3) . . . . ?
N13 N6 C10 C11 -0.5(3) . . . . ?
N13 C12 C11 C10 0.2(4) . . . . ?
C17 N10 C13 C14 1.9(3) . . . . ?
C17 C16 C15 C14 0.5(4) . . . . ?
C39 C40 C41 C42 2.5(4) . . . . ?
C36 N9 C32 C33 -1.4(3) . . . . ?
C36 C35 C34 C33 -2.0(4) . . . . ?
C30 N8 C19 C20 75.7(4) . . . . ?
C30 N8 C19 C20A 54.8(9) . . . . ?
C30 N8 C18 C17 68.9(2) . . . . ?
C31 N7 C38 C39 71.1(3) . . . . ?
C31 N7 C37 C36 69.7(2) . . . . ?
C19 N8 C30 C31 86.0(2) . . . . ?
C19 N8 C18 C17 -168.59(19) . . . . ?
C19 C20 C29 C28 178.1(4) . . . . ?
C19 C20 C21 C22 -175.9(4) . . . . ?
C18 N8 C30 C31 -152.41(19) . . . . ?
C18 N8 C19 C20 -46.1(4) . . . . ?
C18 N8 C19 C20A -67.0(9) . . . . ?
C18 C17 C16 C15 -176.6(3) . . . . ?
C13 N10 C17 C18 175.5(2) . . . . ?
C13 N10 C17 C16 -2.7(3) . . . . ?
C13 C14 C15 C16 -1.2(4) . . . . ?
C38 N7 C31 C30 79.1(2) . . . . ?
C38 N7 C37 C36 -166.8(2) . . . . ?
C38 C39 C48 C47 -178.6(2) . . . . ?
C38 C39 C40 C41 175.8(2) . . . . ?
C47 C46 C45 C44 1.7(4) . . . . ?
C7 N5 N12 C9 1.4(3) . . . . ?
C7 N5 N12 B1 176.4(2) . . . . ?
C7 C8 C9 N12 0.1(3) . . . . ?
C48 C39 C38 N7 -86.1(3) . . . . ?
C48 C39 C40 C41 -1.5(4) . . . . ?
C48 C47 C42 C43 177.0(2) . . . . ?
C48 C47 C42 C41 -2.1(4) . . . . ?
C48 C47 C46 C45 -178.9(2) . . . . ?
C32 N9 C36 C37 178.7(2) . . . . ?
C32 N9 C36 C35 0.8(3) . . . . ?
C32 C33 C34 C35 1.4(4) . . . . ?
C37 N7 C31 C30 -158.92(19) . . . . ?
C37 N7 C38 C39 -51.1(3) . . . . ?
C37 C36 C35 C34 -176.8(2) . . . . ?
C40 C39 C38 N7 96.6(3) . . . . ?
C40 C39 C48 C47 -1.3(4) . . . . ?
C40 C41 C42 C47 -0.6(4) . . . . ?
C40 C41 C42 C43 -179.7(2) . . . . ?
C43 C44 C45 C46 -1.5(4) . . . . ?
C4 N4 N11 C6 0.1(3) . . . . ?
C4 N4 N11 B1 -176.3(2) . . . . ?
C4 C5 C6 N11 0.0(3) . . . . ?
C42 C47 C48 C39 3.1(4) . . . . ?
C42 C47 C46 C45 0.2(4) . . . . ?
C42 C43 C44 C45 -0.5(4) . . . . ?
C35 C36 C37 N7 -154.0(2) . . . . ?
C16 C17 C18 N8 -144.3(2) . . . . ?
C6 N11 B1 N12 -119.2(3) . . . . ?
C6 N11 B1 N13 125.1(3) . . . . ?
C6 C5 C4 N4 0.1(3) . . . . ?
C20 C29 C28 C27 -1.5(6) . . . . ?
C44 C43 C42 C47 2.3(4) . . . . ?
C44 C43 C42 C41 -178.7(2) . . . . ?
C46 C47 C48 C39 -177.8(2) . . . . ?
C46 C47 C42 C43 -2.1(4) . . . . ?
C46 C47 C42 C41 178.8(2) . . . . ?
C27 C22 C21 C20 -3.0(6) . . . . ?
C27 C22 C23 C24 2.4(5) . . . . ?
C27 C26 C25 C24 2.3(6) . . . . ?
C22 C27 C28 C29 0.9(5) . . . . ?
C22 C27 C26 C25 -1.1(6) . . . . ?
C10 N6 N13 C12 0.6(3) . . . . ?
C10 N6 N13 B1 -177.8(2) . . . . ?
C12 N13 B1 N11 -124.1(3) . . . . ?
C12 N13 B1 N12 121.3(3) . . . . ?
C9 N12 B1 N11 111.7(3) . . . . ?
C9 N12 B1 N13 -133.4(3) . . . . ?
C29 C20 C21 C22 2.4(7) . . . . ?
C21 C20 C29 C28 -0.2(7) . . . . ?
C21 C22 C23 C24 -174.6(3) . . . . ?
C28 C27 C22 C21 1.2(5) . . . . ?
C28 C27 C22 C23 -175.9(3) . . . . ?
C28 C27 C26 C25 173.4(4) . . . . ?
C26 C27 C22 C21 175.9(3) . . . . ?
C26 C27 C22 C23 -1.3(5) . . . . ?
C26 C27 C28 C29 -173.6(3) . . . . ?
C26 C25 C24 C23 -1.2(7) . . . . ?
B1 N11 C6 C5 175.7(3) . . . . ?
B1 N12 C9 C8 -174.9(3) . . . . ?
B1 N13 C12 C11 177.7(3) . . . . ?
C25 C24 C23 C22 -1.3(6) . . . . ?
C23 C22 C21 C20 174.1(4) . . . . ?
C22A C21A C20A C19 -177.7(15) . . . . ?
C22A C21A C20A C29A -3(3) . . . . ?
C27A C28A C23A C22A 179.2(15) . . . . ?
C27A C28A C23A C24A 3(2) . . . . ?
C24A C25A C26A C27A 3(3) . . . . ?
C29A C28A C23A C22A 2(3) . . . . ?
C29A C28A C23A C24A -174.2(14) . . . . ?
C28A C27A C26A C25A -1(2) . . . . ?
C28A C29A C20A C19 175.4(13) . . . . ?
C28A C29A C20A C21A 0(3) . . . . ?
C23A C22A C21A C20A 5(2) . . . . ?
C23A C24A C25A C26A -2(3) . . . . ?
C25A C24A C23A C22A -176.8(18) . . . . ?
C25A C24A C23A C28A -1(3) . . . . ?
C26A C27A C28A C29A 174.6(14) . . . . ?
C26A C27A C28A C23A -3(2) . . . . ?
C21A C22A C23A C24A 170.9(15) . . . . ?
C21A C22A C23A C28A -5(3) . . . . ?
C20A C29A C28A C27A -176.9(17) . . . . ?
C20A C29A C28A C23A 1(2) . . . . ?

loop_
_platon_squeeze_void_nr
_platon_squeeze_void_average_x
_platon_squeeze_void_average_y
_platon_squeeze_void_average_z
_platon_squeeze_void_volume
_platon_squeeze_void_count_electrons
_platon_squeeze_void_content
1 0.000 0.000 0.000 518 131 '8 CH3OH'
2 0.277 0.424 0.045 10 0 ' '
3 0.500 0.500 0.500 7 0 ' '
4 0.723 0.575 0.955 10 0 ' '
